data_2241202
loop_
_publ_author_name
'Louhibi, Samira'
'Belfilali, Imene'
'Boukli-Hacene, Leila'
'Roisnel, Thierry'

_publ_section_title
;
 Crystal structure of 2-(1<i>H</i>-imidazol-3-ium-4-yl)ethanaminium
 dichloride, a re-determination
;
_journal_coeditor_code WM5220
_journal_issue 11
_journal_name_full 'Acta Crystallographica Section E'
_journal_page_first o844
_journal_page_last o845
_journal_paper_doi 10.1107/S2056989015018848
_journal_volume 71
_journal_year 2015
_chemical_formula_iupac 'C5 H11 N3 + , 2Cl -'
_chemical_formula_moiety 'C5 H11 N3, 2(Cl)'
_chemical_formula_sum 'C5 H11 Cl2 N3'
_chemical_formula_weight 184.07
_chemical_name_systematic
;
2-(1<i>H</i>-imidazol-3-ium-4-yl)ethanaminium dichloride
;
_space_group_IT_number 4
_symmetry_cell_setting monoclinic
_symmetry_space_group_name_Hall 'P 2yb'
_symmetry_space_group_name_H-M 'P 1 21 1'
_atom_sites_solution_hydrogens geom
_atom_sites_solution_primary direct
_atom_sites_solution_secondary difmap
_audit_conform_dict_name cif_core.dic
_audit_conform_dict_version 2.3
_audit_creation_method 'WinGX routine CIF_UPDATE'
_cell_angle_alpha 90
_cell_angle_beta 91.9100(10)
_cell_angle_gamma 90
_cell_formula_units_Z 2
_cell_length_a 4.4358(2)
_cell_length_b 12.6281(4)
_cell_length_c 7.5588(3)
_cell_measurement_reflns_used 2786
_cell_measurement_temperature 150(2)
_cell_measurement_theta_max 27.49
_cell_measurement_theta_min 2.7
_cell_volume 423.18(3)
_computing_cell_refinement
;
SAINT (Bruker, 2006)
;
_computing_data_collection
;
APEX2 (Bruker, 2006)
;
_computing_data_reduction
;
SAINT (Bruker, 2006)
;
_computing_molecular_graphics
;
Ortep-3 for Windows (Farrugia, 2012)
;
_computing_publication_material
;
WinGX (Farrugia, 2012)
;
_computing_structure_refinement
;
SHELXL-97 (Sheldrick, 2008)
;
_computing_structure_solution
;
SIR97 (Altomare <i>et al.</i>,  1999)
;
_diffrn_ambient_temperature 150(2)
_diffrn_measured_fraction_theta_full 0.998
_diffrn_measured_fraction_theta_max 0.998
_diffrn_measurement_device_type 'Bruker APEXII CCD,'
_diffrn_measurement_method 'CCD rotation images, thin slices'
_diffrn_radiation_monochromator graphite
_diffrn_radiation_type MoK\a
_diffrn_radiation_wavelength 0.71073
_diffrn_reflns_av_R_equivalents 0.0235
_diffrn_reflns_limit_h_max 5
_diffrn_reflns_limit_h_min -5
_diffrn_reflns_limit_k_max 13
_diffrn_reflns_limit_k_min -16
_diffrn_reflns_limit_l_max 9
_diffrn_reflns_limit_l_min -9
_diffrn_reflns_number 3729
_diffrn_reflns_theta_full 27.47
_diffrn_reflns_theta_max 27.47
_diffrn_reflns_theta_min 3.14
_exptl_absorpt_coefficient_mu 0.699
_exptl_absorpt_correction_T_max 0.939
_exptl_absorpt_correction_T_min 0.825
_exptl_absorpt_correction_type multi-scan
_exptl_absorpt_process_details
;
(<i>SADABS</i>; Bruker, 2006)
;
_exptl_crystal_colour colourless
_exptl_crystal_density_diffrn 1.445
_exptl_crystal_density_method 'not measured'
_exptl_crystal_description prism
_exptl_crystal_F_000 192
_exptl_crystal_size_max 0.43
_exptl_crystal_size_mid 0.32
_exptl_crystal_size_min 0.09
_refine_diff_density_max 0.221
_refine_diff_density_min -0.166
_refine_ls_abs_structure_details
;
Flack (1983), 841 Friedel pairs
;
_refine_ls_abs_structure_Flack 0.06(5)
_refine_ls_extinction_method none
_refine_ls_goodness_of_fit_ref 1.081
_refine_ls_hydrogen_treatment mixed
_refine_ls_matrix_type full
_refine_ls_number_parameters 106
_refine_ls_number_reflns 1855
_refine_ls_number_restraints 1
_refine_ls_restrained_S_all 1.081
_refine_ls_R_factor_all 0.0232
_refine_ls_R_factor_gt 0.0225
_refine_ls_shift/su_max 0.001
_refine_ls_shift/su_mean 0
_refine_ls_structure_factor_coef Fsqd
_refine_ls_weighting_details 'calc w=1/[\s^2^(Fo^2^)+(0.0327P)^2^+0.0000P] where P=(Fo^2^+2Fc^2^)/3'
_refine_ls_weighting_scheme calc
_refine_ls_wR_factor_gt 0.0578
_refine_ls_wR_factor_ref 0.0583
_reflns_number_gt 1815
_reflns_number_total 1855
_reflns_threshold_expression >2sigma(I)
_cod_data_source_file wm5220sup1.cif
_cod_data_source_block I
_cod_original_sg_symbol_H-M 'P 21'
_cod_database_code 2241202
_cod_database_fobs_code 2241202

loop_
_symmetry_equiv_pos_as_xyz
'x, y, z'
'-x, y+1/2, -z'

loop_
_atom_site_type_symbol
_atom_site_label
_atom_site_fract_x
_atom_site_fract_y
_atom_site_fract_z
_atom_site_U_iso_or_equiv
_atom_site_adp_type
_atom_site_calc_flag
_atom_site_refinement_flags
_atom_site_occupancy
_atom_site_symmetry_multiplicity
N N1 0.9759(4) 0.18301(13) 0.4308(2) 0.0201(3) Uani d . 1 1
H H1A 1.115(6) 0.232(2) 0.472(3) 0.05 Uiso d . 1 1
H H1B 0.787(6) 0.217(2) 0.441(3) 0.05 Uiso d . 1 1
H H1C 1.015(6) 0.179(2) 0.316(4) 0.05 Uiso d . 1 1
C C2 0.9990(5) 0.07908(15) 0.5236(2) 0.0209(4) Uani d . 1 1
H H2A 1.2044 0.0497 0.5125 0.025 Uiso calc R 1 1
H H2B 0.853 0.0285 0.469 0.025 Uiso calc R 1 1
C C3 0.9317(4) 0.09457(15) 0.7190(2) 0.0214(4) Uani d . 1 1
H H3A 1.053 0.1545 0.7669 0.026 Uiso calc R 1 1
H H3B 0.716 0.1127 0.7299 0.026 Uiso calc R 1 1
C C4 1.0019(4) -0.00243(13) 0.8252(2) 0.0160(3) Uani d . 1 1
C C5 1.1983(4) -0.08313(15) 0.8024(2) 0.0189(3) Uani d . 1 1
H H5 1.3185 -0.0945 0.7025 0.023 Uiso calc R 1 1
N N6 1.1904(3) -0.14577(12) 0.95191(19) 0.0206(3) Uani d . 1 1
H H6 1.284(6) -0.206(2) 0.964(3) 0.05 Uiso d . 1 1
C C7 0.9952(4) -0.10582(15) 1.0615(2) 0.0211(4) Uani d . 1 1
H H7 0.9475 -0.1342 1.1736 0.025 Uiso calc R 1 1
N N8 0.8764(3) -0.01892(12) 0.98803(17) 0.0168(3) Uani d . 1 1
H H8 0.745(6) 0.021(2) 1.031(4) 0.05 Uiso d . 1 1
Cl Cl1 0.47163(8) 0.32961(3) 0.59693(5) 0.02068(11) Uani d . 1 1
Cl Cl2 0.43148(9) 0.15270(3) 0.11930(5) 0.01937(11) Uani d . 1 1

loop_
_atom_site_aniso_label
_atom_site_aniso_U_11
_atom_site_aniso_U_22
_atom_site_aniso_U_33
_atom_site_aniso_U_12
_atom_site_aniso_U_13
_atom_site_aniso_U_23
N1 0.0192(7) 0.0233(9) 0.0178(7) -0.0004(6) 0.0021(6) 0.0025(6)
C2 0.0264(9) 0.0187(9) 0.0175(9) -0.0022(7) 0.0010(7) -0.0001(7)
C3 0.0267(9) 0.0202(9) 0.0174(8) 0.0047(8) 0.0036(7) 0.0012(7)
C4 0.0168(7) 0.0158(8) 0.0155(7) -0.0017(7) 0.0002(6) -0.0027(6)
C5 0.0208(8) 0.0177(8) 0.0183(8) 0.0006(7) 0.0026(6) -0.0036(7)
N6 0.0214(7) 0.0173(8) 0.0233(7) 0.0014(6) 0.0018(6) 0.0014(6)
C7 0.0225(9) 0.0215(9) 0.0195(7) -0.0013(7) 0.0008(7) 0.0033(7)
N8 0.0167(7) 0.0168(7) 0.0173(7) -0.0009(6) 0.0032(5) -0.0017(5)
Cl1 0.01948(19) 0.0235(2) 0.01936(17) -0.00067(18) 0.00474(13) -0.00219(16)
Cl2 0.01775(18) 0.0187(2) 0.02194(18) -0.00186(17) 0.00442(13) -0.00354(15)

loop_
_atom_type_symbol
_atom_type_description
_atom_type_scat_dispersion_real
_atom_type_scat_dispersion_imag
_atom_type_scat_source
C C 0.0033 0.0016 'International Tables Vol C Tables 4.2.6.8 and 6.1.1.4'
H H 0 0 'International Tables Vol C Tables 4.2.6.8 and 6.1.1.4'
Cl Cl 0.1484 0.1585 'International Tables Vol C Tables 4.2.6.8 and 6.1.1.4'
N N 0.0061 0.0033 'International Tables Vol C Tables 4.2.6.8 and 6.1.1.4'

loop_
_geom_angle_atom_site_label_1
_geom_angle_atom_site_label_2
_geom_angle_atom_site_label_3
_geom_angle
C2 N1 H1A 113.7(15)
C2 N1 H1B 113.9(15)
H1A N1 H1B 105(2)
C2 N1 H1C 112.9(18)
H1A N1 H1C 103(2)
H1B N1 H1C 108(2)
N1 C2 C3 109.22(15)
N1 C2 H2A 109.8
C3 C2 H2A 109.8
N1 C2 H2B 109.8
C3 C2 H2B 109.8
H2A C2 H2B 108.3
C4 C3 C2 111.78(14)
C4 C3 H3A 109.3
C2 C3 H3A 109.3
C4 C3 H3B 109.3
C2 C3 H3B 109.3
H3A C3 H3B 107.9
C5 C4 N8 106.22(14)
C5 C4 C3 132.25(16)
N8 C4 C3 121.30(14)
C4 C5 N6 107.03(15)
C4 C5 H5 126.5
N6 C5 H5 126.5
C7 N6 C5 109.26(15)
C7 N6 H6 126.0(18)
C5 N6 H6 124.3(17)
N6 C7 N8 108.21(15)
N6 C7 H7 125.9
N8 C7 H7 125.9
C7 N8 C4 109.27(14)
C7 N8 H8 126.6(18)
C4 N8 H8 124.2(18)

loop_
_geom_bond_atom_site_label_1
_geom_bond_atom_site_label_2
_geom_bond_distance
N1 C2 1.490(2)
N1 H1A 0.92(3)
N1 H1B 0.95(3)
N1 H1C 0.89(3)
C2 C3 1.530(2)
C2 H2A 0.99
C2 H2B 0.99
C3 C4 1.492(2)
C3 H3A 0.99
C3 H3B 0.99
C4 C5 1.355(3)
C4 N8 1.383(2)
C5 N6 1.381(2)
C5 H5 0.95
N6 C7 1.319(2)
N6 H6 0.88(3)
C7 N8 1.331(2)
C7 H7 0.95
N8 H8 0.84(3)

loop_
_geom_hbond_atom_site_label_D
_geom_hbond_atom_site_label_H
_geom_hbond_atom_site_label_A
_geom_hbond_site_symmetry_A
_geom_hbond_distance_DH
_geom_hbond_distance_HA
_geom_hbond_distance_DA
_geom_hbond_angle_DHA
N1 H1A Cl1 1_655 0.92(3) 2.19(3) 3.1071(17) 171(2)
N1 H1B Cl1 . 0.95(3) 2.34(3) 3.1930(17) 150(2)
N1 H1C Cl2 1_655 0.89(3) 2.44(3) 3.1768(16) 141(2)
N6 H6 Cl2 2_746 0.88(3) 2.28(3) 3.1046(16) 157(2)
N8 H8 Cl2 1_556 0.84(3) 2.28(3) 3.1157(15) 169(3)

loop_
_geom_torsion_atom_site_label_1
_geom_torsion_atom_site_label_2
_geom_torsion_atom_site_label_3
_geom_torsion_atom_site_label_4
_geom_torsion
N1 C2 C3 C4 -170.28(15)
C2 C3 C4 C5 26.5(3)
C2 C3 C4 N8 -159.79(15)
N8 C4 C5 N6 -0.70(17)
C3 C4 C5 N6 173.73(18)
C4 C5 N6 C7 0.6(2)
C5 N6 C7 N8 -0.2(2)
N6 C7 N8 C4 -0.27(19)
C5 C4 N8 C7 0.61(17)
C3 C4 N8 C7 -174.57(16)
